data_1526804
loop_
_publ_author_name
'Kuz'micheva, G.M.'
'Rybakov, V.B.'
'Gaister, A.V.'
'Zharikov, E.V.'

_publ_section_title
;
 Structure and properties of Li Ga O2 crystals
;
_journal_name_full
;
Inorganic Materials (USSR) (see: Izv.Akad.Nauk, Neorg.Mater.)
;
_journal_page_first 281
_journal_page_last 285
_journal_volume 37
_journal_year 2001
_chemical_formula_sum 'Cr0.1 Ga0.9 Li O1.97'
_chemical_name_systematic 'Li (Ga0.9 Cr0.1) O1.97'
_space_group_IT_number 33
_symmetry_space_group_name_Hall 'P 2c -2n'
_symmetry_space_group_name_H-M 'P n a 21'
_cell_angle_alpha 90
_cell_angle_beta 90
_cell_angle_gamma 90
_cell_formula_units_Z 4
_cell_length_a 5.3956
_cell_length_b 6.3675
_cell_length_c 5.0024
_cell_volume 171.865
_citation_journal_id_ASTM INOMAF
_cod_data_source_file Kuzmicheva_INOMAF_2001_1099.cif
_cod_data_source_block Cr0.1Ga0.9Li1O1.97
_cod_original_cell_volume 171.8649
_cod_original_formula_sum 'Cr0.1 Ga0.9 Li1 O1.97'
_cod_database_code 1526804

loop_
_symmetry_equiv_pos_as_xyz
x,y,z
-x,-y,z+1/2
-x+1/2,y+1/2,z+1/2
x+1/2,-y+1/2,z

loop_
_atom_site_label
_atom_site_type_symbol
_atom_site_fract_x
_atom_site_fract_y
_atom_site_fract_z
_atom_site_occupancy
_atom_site_U_iso_or_equiv
O2 O-2 0.0677 0.1118 0.3696 1 0.0
Ga1 Ga+3 0.08231 0.1262 0 0.9 0.0
Li1 Li+1 0.418 0.1269 0.494 1 0.0
O1 O-2 0.4077 0.1389 0.8924 0.97 0.0
Cr1 Cr+2 0.08231 0.1262 0 0.1 0.0
